data_7203739
loop_
_publ_author_name
'Kubo, Kanji'
'Mori, Akira'

_publ_section_title
;
 PET fluoroionophores for Zn2+ and Cu2+: complexation and fluorescence
 behavior of anthracene derivatives having diethylamine,
 N-methylpiperazine and N,N-bis(2-picolyl)amine units
;
_journal_issue 27-28
_journal_name_full 'Journal of Materials Chemistry'
_journal_page_first 2902
_journal_paper_doi 10.1039/b501361e
_journal_volume 15
_journal_year 2005
_chemical_formula_moiety 'C40 H36 N6 '
_chemical_formula_sum 'C40 H36 N6'
_chemical_formula_weight 600.76
_space_group_IT_number 14
_symmetry_cell_setting monoclinic
_symmetry_Int_Tables_number 14
_symmetry_space_group_name_Hall '-P 2yn'
_symmetry_space_group_name_H-M 'P 1 21/n 1'
_cell_angle_alpha 90
_cell_angle_beta 102.55(1)
_cell_angle_gamma 90
_cell_formula_units_Z 2
_cell_length_a 10.573(3)
_cell_length_b 10.677(3)
_cell_length_c 15.007(4)
_cell_measurement_reflns_used 14158
_cell_measurement_temperature 173.1
_cell_measurement_theta_max 68.2
_cell_measurement_theta_min 3.0
_cell_volume 1653.6(8)
_computing_cell_refinement PROCESS-AUTO
_computing_data_collection PROCESS-AUTO
_computing_data_reduction CrystalStructure
_computing_publication_material 'CrystalStructure 3.6.0'
_computing_structure_refinement SHELXL
_diffrn_detector_area_resol_mean 10.00
_diffrn_measured_fraction_theta_full 0.9708
_diffrn_measured_fraction_theta_max 0.9708
_diffrn_measurement_device_type 'Rigaku RAXIS-RAPID'
_diffrn_measurement_method \w
_diffrn_radiation_type 'Cu K\a'
_diffrn_radiation_wavelength 1.5419
_diffrn_reflns_av_R_equivalents 0.030
_diffrn_reflns_limit_h_max 12
_diffrn_reflns_limit_h_min -12
_diffrn_reflns_limit_k_max 12
_diffrn_reflns_limit_k_min -12
_diffrn_reflns_limit_l_max 18
_diffrn_reflns_limit_l_min -18
_diffrn_reflns_number 15648
_diffrn_reflns_theta_full 68.23
_diffrn_reflns_theta_max 68.23
_exptl_absorpt_coefficient_mu 0.564
_exptl_absorpt_correction_T_max 0.844
_exptl_absorpt_correction_T_min 0.619
_exptl_absorpt_correction_type multi-scan
_exptl_absorpt_process_details
;
Higashi, T. (1995). Program for Absorption Correction.
Rigaku Corporation, Tokyo, Japan.
;
_exptl_crystal_colour yellow
_exptl_crystal_density_diffrn 1.206
_exptl_crystal_density_method 'not measured'
_exptl_crystal_description prism
_exptl_crystal_F_000 636.00
_exptl_crystal_size_max 0.30
_exptl_crystal_size_mid 0.30
_exptl_crystal_size_min 0.30
_refine_diff_density_max 0.18
_refine_diff_density_min -0.20
_refine_ls_extinction_method none
_refine_ls_goodness_of_fit_ref 1.047
_refine_ls_hydrogen_treatment refall
_refine_ls_number_parameters 210
_refine_ls_number_reflns 2941
_refine_ls_R_factor_gt 0.0360
_refine_ls_shift/su_max 0.0000
_refine_ls_structure_factor_coef Fsqd
_refine_ls_weighting_details 'w = 1/[\s^2^(Fo^2^)+(0.0444P)^2^+0.3888P] where P=(Fo^2^+2Fc^2^)/3'
_refine_ls_weighting_scheme calc
_refine_ls_wR_factor_ref 0.0960
_reflns_number_gt 2365
_reflns_number_total 2941
_reflns_threshold_expression F^2^>2.0\s(F^2^)
_cod_data_source_file b501361e.txt
_cod_data_source_block '_2c'
_cod_original_cell_volume 1653.7(7)
_cod_original_formula_sum 'C40 H36 N6 '
_cod_database_code 7203739

loop_
_symmetry_equiv_pos_site_id
_symmetry_equiv_pos_as_xyz
1 +X,+Y,+Z
2 1/2-X,1/2+Y,1/2-Z
3 -X,-Y,-Z
4 1/2+X,1/2-Y,1/2+Z

loop_
_atom_site_label
_atom_site_type_symbol
_atom_site_fract_x
_atom_site_fract_y
_atom_site_fract_z
_atom_site_U_iso_or_equiv
_atom_site_adp_type
_atom_site_occupancy
_atom_site_symmetry_multiplicity
_atom_site_calc_flag
_atom_site_refinement_flags
_atom_site_disorder_assembly
_atom_site_disorder_group
N(1) N 0.35445(9) 0.19465(9) 0.06016(6) 0.0278(2) Uani 1.00 1 d . . .
N(2) N 0.3490(1) 0.1451(1) 0.29105(7) 0.0376(3) Uani 1.00 1 d . . .
N(3) N 0.2655(1) -0.0122(1) -0.11176(8) 0.0465(3) Uani 1.00 1 d . . .
C(1) C 0.6996(1) 0.3278(1) 0.07691(8) 0.0364(3) Uani 1.00 1 d . . .
C(2) C 0.5973(1) 0.4116(1) 0.03684(7) 0.0285(3) Uani 1.00 1 d . . .
C(3) C 0.4696(1) 0.3695(1) 0.00109(7) 0.0277(3) Uani 1.00 1 d . . .
C(4) C 0.3724(1) 0.4572(1) -0.03450(7) 0.0286(3) Uani 1.00 1 d . . .
C(5) C 0.2409(1) 0.4192(1) -0.06971(8) 0.0351(3) Uani 1.00 1 d . . .
C(6) C 0.1468(1) 0.5026(1) -0.10536(9) 0.0427(3) Uani 1.00 1 d . . .
C(7) C 0.1779(1) 0.6310(1) -0.1095(1) 0.0438(3) Uani 1.00 1 d . . .
C(8) C 0.4363(1) 0.2314(1) -0.00336(8) 0.0296(3) Uani 1.00 1 d . . .
C(9) C 0.4225(1) 0.2090(1) 0.15556(8) 0.0311(3) Uani 1.00 1 d . . .
C(10) C 0.3123(1) 0.0642(1) 0.04414(8) 0.0316(3) Uani 1.00 1 d . . .
C(11) C 0.3285(1) 0.2192(1) 0.21761(8) 0.0290(3) Uani 1.00 1 d . . .
C(12) C 0.2294(1) 0.3073(1) 0.19997(8) 0.0346(3) Uani 1.00 1 d . . .
C(13) C 0.1512(1) 0.3226(1) 0.26156(9) 0.0386(3) Uani 1.00 1 d . . .
C(14) C 0.1724(1) 0.2474(1) 0.33806(9) 0.0438(3) Uani 1.00 1 d . . .
C(15) C 0.2700(1) 0.1605(1) 0.34935(9) 0.0460(4) Uani 1.00 1 d . . .
C(16) C 0.2193(1) 0.0457(1) -0.04616(8) 0.0330(3) Uani 1.00 1 d . . .
C(17) C 0.0925(1) 0.0871(1) -0.0594(1) 0.0450(3) Uani 1.00 1 d . . .
C(18) C 0.0085(2) 0.0650(2) -0.1418(1) 0.0611(5) Uani 1.00 1 d . . .
C(19) C 0.0545(2) 0.0046(2) -0.2096(1) 0.0673(5) Uani 1.00 1 d . . .
C(20) C 0.1824(2) -0.0304(1) -0.1921(1) 0.0631(5) Uani 1.00 1 d . . .
H(1) H 0.6816 0.2430 0.0806 0.044 Uiso 1.00 1 c R . .
H(2) H 0.2195 0.3348 -0.0680 0.042 Uiso 1.00 1 c R . .
H(3) H 0.0621 0.4754 -0.1270 0.051 Uiso 1.00 1 c R . .
H(4) H 0.1134 0.6878 -0.1349 0.053 Uiso 1.00 1 c R . .
H(5) H 0.3915 0.2107 -0.0651 0.036 Uiso 1.00 1 c R . .
H(6) H 0.5159 0.1832 0.0105 0.036 Uiso 1.00 1 c R . .
H(7) H 0.4761 0.2836 0.1617 0.037 Uiso 1.00 1 c R . .
H(8) H 0.4789 0.1375 0.1736 0.037 Uiso 1.00 1 c R . .
H(9) H 0.2710 0.0376 0.0927 0.038 Uiso 1.00 1 c R . .
H(10) H 0.3877 0.0116 0.0463 0.038 Uiso 1.00 1 c R . .
H(11) H 0.2160 0.3555 0.1471 0.042 Uiso 1.00 1 c R . .
H(12) H 0.0856 0.3823 0.2518 0.046 Uiso 1.00 1 c R . .
H(13) H 0.1216 0.2555 0.3811 0.053 Uiso 1.00 1 c R . .
H(14) H 0.2823 0.1090 0.4005 0.055 Uiso 1.00 1 c R . .
H(15) H 0.0644 0.1295 -0.0131 0.054 Uiso 1.00 1 c R . .
H(16) H -0.0776 0.0902 -0.1516 0.073 Uiso 1.00 1 c R . .
H(17) H 0.0001 -0.0120 -0.2659 0.081 Uiso 1.00 1 c R . .
H(18) H 0.2134 -0.0691 -0.2386 0.076 Uiso 1.00 1 c R . .

loop_
_atom_site_aniso_label
_atom_site_aniso_U_11
_atom_site_aniso_U_22
_atom_site_aniso_U_33
_atom_site_aniso_U_12
_atom_site_aniso_U_13
_atom_site_aniso_U_23
N(1) 0.0345(5) 0.0234(5) 0.0265(5) -0.0043(4) 0.0086(4) 0.0001(4)
N(2) 0.0519(7) 0.0301(6) 0.0335(6) 0.0072(5) 0.0153(5) 0.0049(4)
N(3) 0.0659(8) 0.0330(7) 0.0385(6) 0.0035(5) 0.0067(6) -0.0048(5)
C(1) 0.0401(7) 0.0277(7) 0.0406(7) -0.0009(5) 0.0073(6) 0.0033(5)
C(2) 0.0341(6) 0.0262(6) 0.0267(6) -0.0015(5) 0.0097(5) 0.0008(5)
C(3) 0.0352(6) 0.0250(6) 0.0250(5) -0.0035(5) 0.0109(5) -0.0010(5)
C(4) 0.0335(6) 0.0280(7) 0.0253(6) -0.0039(5) 0.0084(5) 0.0004(5)
C(5) 0.0377(7) 0.0310(7) 0.0350(6) -0.0082(5) 0.0046(5) 0.0030(5)
C(6) 0.0338(7) 0.0429(8) 0.0473(8) -0.0063(6) -0.0006(6) 0.0056(6)
C(7) 0.0378(7) 0.0376(8) 0.0517(8) 0.0025(6) 0.0001(6) 0.0082(6)
C(8) 0.0354(6) 0.0254(7) 0.0299(6) -0.0028(5) 0.0112(5) -0.0015(5)
C(9) 0.0333(6) 0.0310(7) 0.0289(6) -0.0021(5) 0.0066(5) 0.0000(5)
C(10) 0.0396(7) 0.0221(6) 0.0338(6) -0.0025(5) 0.0097(5) 0.0032(5)
C(11) 0.0348(6) 0.0248(6) 0.0272(6) -0.0029(5) 0.0065(5) -0.0020(5)
C(12) 0.0398(7) 0.0324(7) 0.0301(6) 0.0013(5) 0.0042(5) 0.0015(5)
C(13) 0.0361(7) 0.0370(8) 0.0418(7) 0.0041(6) 0.0065(6) -0.0074(6)
C(14) 0.0525(8) 0.0415(8) 0.0444(8) 0.0005(6) 0.0257(6) -0.0039(6)
C(15) 0.0688(9) 0.0370(8) 0.0386(7) 0.0071(7) 0.0259(7) 0.0078(6)
C(16) 0.0417(7) 0.0200(6) 0.0363(6) -0.0067(5) 0.0063(5) 0.0049(5)
C(17) 0.0418(7) 0.0410(8) 0.0517(8) -0.0042(6) 0.0090(6) 0.0134(7)
C(18) 0.0481(8) 0.055(1) 0.070(1) -0.0121(8) -0.0090(8) 0.0291(9)
C(19) 0.089(1) 0.043(1) 0.0515(9) -0.0193(9) -0.0257(9) 0.0117(8)
C(20) 0.104(1) 0.0398(9) 0.0378(8) 0.0007(9) -0.0018(8) -0.0055(7)

loop_
_atom_type_symbol
_atom_type_description
_atom_type_scat_dispersion_real
_atom_type_scat_dispersion_imag
_atom_type_scat_source
C C 0.018 0.009
;
International Tables for Crystallography
(1992, Vol. C, Tables 4.2.6.8 and 6.1.1.4)
;
H H 0.000 0.000
;
International Tables for Crystallography
(1992, Vol. C, Table 6.1.1.4)
;
N N 0.031 0.018
;
International Tables for Crystallography
(1992, Vol. C, Tables 4.2.6.8 and 6.1.1.4)
;

loop_
_geom_angle_atom_site_label_1
_geom_angle_atom_site_label_2
_geom_angle_atom_site_label_3
_geom_angle
_geom_angle_publ_flag
_geom_angle_site_symmetry_1
_geom_angle_site_symmetry_2
_geom_angle_site_symmetry_3
N(1) C(8) C(3) 113.2(1) ? . . .
C(9) N(1) C(8) 111.84(9) ? . . .
C(10) N(1) C(8) 110.31(9) ? . . .
C(10) N(1) C(9) 109.10(9) ? . . .
N(1) C(9) C(11) 111.22(9) ? . . .
N(1) C(10) C(16) 112.85(9) ? . . .
N(2) C(11) C(9) 117.2(1) ? . . .
N(2) C(11) C(12) 122.6(1) ? . . .
C(15) N(2) C(11) 116.9(1) ? . . .
N(2) C(15) C(14) 124.0(1) ? . . .
N(3) C(16) C(10) 116.8(1) ? . . .
N(3) C(16) C(17) 122.5(1) ? . . .
C(20) N(3) C(16) 117.0(1) ? . . .
N(3) C(20) C(19) 123.9(2) ? . . .
C(1) C(2) C(3) 122.2(1) ? . . .
C(1) C(2) C(4) 117.8(1) ? . . 66503
C(7) C(1) C(2) 121.7(1) ? 66503 . .
C(1) C(7) C(6) 120.8(1) ? . 66503 66503
C(2) C(3) C(4) 119.4(1) ? . . .
C(2) C(3) C(8) 121.3(1) ? . . .
C(4) C(2) C(3) 120.0(1) ? 66503 . .
C(2) C(4) C(5) 118.0(1) ? . 66503 66503
C(2) C(4) C(3) 120.6(1) ? . 66503 66503
C(3) C(4) C(5) 121.4(1) ? . . .
C(8) C(3) C(4) 119.2(1) ? . . .
C(3) C(4) C(2) 120.6(1) ? . . 66503
C(5) C(4) C(2) 118.0(1) ? . . 66503
C(4) C(2) C(3) 120.0(1) ? . 66503 66503
C(4) C(2) C(1) 117.8(1) ? . 66503 66503
C(4) C(5) C(6) 121.9(1) ? . . .
C(5) C(6) C(7) 119.8(1) ? . . .
C(6) C(7) C(1) 120.8(1) ? . . 66503
C(7) C(1) C(2) 121.7(1) ? . 66503 66503
C(9) C(11) C(12) 120.2(1) ? . . .
C(10) C(16) C(17) 120.7(1) ? . . .
C(11) C(12) C(13) 119.3(1) ? . . .
C(12) C(13) C(14) 118.5(1) ? . . .
C(13) C(14) C(15) 118.6(1) ? . . .
C(16) C(17) C(18) 119.3(1) ? . . .
C(17) C(18) C(19) 118.7(2) ? . . .
C(18) C(19) C(20) 118.5(2) ? . . .
N(1) C(8) H(5) 108.9377 ? . . .
N(1) C(8) H(6) 108.9285 ? . . .
N(1) C(9) H(7) 109.3829 ? . . .
N(1) C(9) H(8) 109.3873 ? . . .
N(1) C(10) H(9) 109.0190 ? . . .
N(1) C(10) H(10) 109.0203 ? . . .
N(2) C(15) H(14) 117.9867 ? . . .
N(3) C(20) H(18) 118.0360 ? . . .
H(1) C(1) C(2) 119.1596 ? . . .
H(1) C(1) C(7) 119.1657 ? . . 66503
C(1) C(7) H(4) 119.6238 ? . 66503 66503
C(3) C(8) H(5) 108.9323 ? . . .
C(3) C(8) H(6) 108.9276 ? . . .
C(4) C(5) H(2) 119.0479 ? . . .
H(2) C(5) C(6) 119.0416 ? . . .
C(5) C(6) H(3) 120.0819 ? . . .
H(3) C(6) C(7) 120.0969 ? . . .
C(6) C(7) H(4) 119.6191 ? . . .
C(7) C(1) H(1) 119.1657 ? . 66503 66503
H(4) C(7) C(1) 119.6238 ? . . 66503
H(6) C(8) H(5) 107.7456 ? . . .
H(7) C(9) C(11) 109.3907 ? . . .
H(8) C(9) C(11) 109.3902 ? . . .
H(8) C(9) H(7) 108.0082 ? . . .
H(9) C(10) C(16) 109.0115 ? . . .
H(10) C(10) C(16) 109.0114 ? . . .
H(10) C(10) H(9) 107.8032 ? . . .
C(11) C(12) H(11) 120.3312 ? . . .
H(11) C(12) C(13) 120.3452 ? . . .
C(12) C(13) H(12) 120.7297 ? . . .
C(13) C(14) H(13) 120.6899 ? . . .
H(12) C(13) C(14) 120.7441 ? . . .
H(13) C(14) C(15) 120.6990 ? . . .
C(14) C(15) H(14) 117.9800 ? . . .
C(16) C(17) H(15) 120.3422 ? . . .
H(15) C(17) C(18) 120.3572 ? . . .
C(17) C(18) H(16) 120.6390 ? . . .
C(18) C(19) H(17) 120.7702 ? . . .
H(16) C(18) C(19) 120.6410 ? . . .
H(17) C(19) C(20) 120.7578 ? . . .
C(19) C(20) H(18) 118.0408 ? . . .

loop_
_geom_bond_atom_site_label_1
_geom_bond_atom_site_label_2
_geom_bond_distance
_geom_bond_publ_flag
_geom_bond_site_symmetry_1
_geom_bond_site_symmetry_2
N(1) C(8) 1.473(2) ? . .
N(1) C(9) 1.464(1) ? . .
N(1) C(10) 1.466(2) ? . .
N(2) C(11) 1.335(2) ? . .
N(2) C(15) 1.344(2) ? . .
N(3) C(16) 1.341(2) ? . .
N(3) C(20) 1.342(2) ? . .
C(1) C(2) 1.432(2) ? . .
C(1) C(7) 1.355(2) ? . 66503
C(2) C(3) 1.413(2) ? . .
C(2) C(4) 1.440(2) ? . 66503
C(3) C(4) 1.407(2) ? . .
C(3) C(8) 1.515(2) ? . .
C(4) C(2) 1.440(2) ? . 66503
C(4) C(5) 1.435(2) ? . .
C(5) C(6) 1.355(2) ? . .
C(6) C(7) 1.415(2) ? . .
C(7) C(1) 1.355(2) ? . 66503
C(9) C(11) 1.506(2) ? . .
C(10) C(16) 1.505(2) ? . .
C(11) C(12) 1.391(2) ? . .
C(12) C(13) 1.377(2) ? . .
C(13) C(14) 1.379(2) ? . .
C(14) C(15) 1.371(2) ? . .
C(16) C(17) 1.384(2) ? . .
C(17) C(18) 1.378(2) ? . .
C(18) C(19) 1.379(3) ? . .
C(19) C(20) 1.373(3) ? . .
C(1) H(1) 0.9301 ? . .
C(5) H(2) 0.9299 ? . .
C(6) H(3) 0.9301 ? . .
C(7) H(4) 0.9301 ? . .
C(8) H(5) 0.9701 ? . .
C(8) H(6) 0.9700 ? . .
C(9) H(7) 0.9700 ? . .
C(9) H(8) 0.9700 ? . .
C(10) H(9) 0.9701 ? . .
C(10) H(10) 0.9700 ? . .
C(12) H(11) 0.9301 ? . .
C(13) H(12) 0.9300 ? . .
C(14) H(13) 0.9300 ? . .
C(15) H(14) 0.9300 ? . .
C(17) H(15) 0.9300 ? . .
C(18) H(16) 0.9301 ? . .
C(19) H(17) 0.9300 ? . .
C(20) H(18) 0.9300 ? . .

loop_
_geom_contact_atom_site_label_1
_geom_contact_atom_site_label_2
_geom_contact_distance
_geom_contact_publ_flag
_geom_contact_site_symmetry_1
_geom_contact_site_symmetry_2
N(1) N(2) 3.518(1) ? . .
N(1) N(3) 3.371(1) ? . .
N(1) C(2) 3.531(2) ? . .
N(1) C(3) 2.495(2) ? . .
N(1) C(4) 3.167(2) ? . .
N(1) C(5) 3.157(2) ? . .
N(1) C(11) 2.451(2) ? . .
N(1) C(12) 2.967(2) ? . .
N(1) C(16) 2.475(1) ? . .
N(1) C(17) 3.170(2) ? . .
N(2) C(6) 3.563(2) ? . 55504
N(2) C(9) 2.427(2) ? . .
N(2) C(12) 2.391(2) ? . .
N(2) C(13) 2.785(2) ? . .
N(2) C(13) 3.533(2) ? . 54502
N(2) C(14) 2.397(2) ? . .
N(2) C(18) 3.564(2) ? . 55504
N(3) C(1) 3.417(2) ? . 65503
N(3) C(8) 3.376(2) ? . .
N(3) C(10) 2.425(2) ? . .
N(3) C(17) 2.390(2) ? . .
N(3) C(18) 2.781(2) ? . .
N(3) C(19) 2.396(2) ? . .
C(1) N(3) 3.417(2) ? . 65503
C(1) C(3) 2.491(2) ? . .
C(1) C(4) 2.459(2) ? . 66503
C(1) C(5) 2.781(2) ? . 66503
C(1) C(6) 2.408(2) ? . 66503
C(1) C(8) 2.968(2) ? . .
C(2) C(2) 2.834(2) ? . 66503
C(2) C(3) 2.472(2) ? . 66503
C(2) C(4) 2.435(2) ? . .
C(2) C(5) 2.464(2) ? . 66503
C(2) C(6) 2.830(2) ? . 66503
C(2) C(7) 2.434(2) ? . 66503
C(2) C(8) 2.553(2) ? . .
C(2) C(9) 3.563(2) ? . .
C(3) C(2) 2.472(2) ? . 66503
C(3) C(3) 2.861(2) ? . 66503
C(3) C(4) 2.470(2) ? . 66503
C(3) C(5) 2.478(2) ? . .
C(3) C(9) 3.010(2) ? . .
C(4) C(1) 2.459(2) ? . 66503
C(4) C(3) 2.470(2) ? . 66503
C(4) C(4) 2.824(2) ? . 66503
C(4) C(6) 2.440(2) ? . .
C(4) C(7) 2.817(2) ? . .
C(4) C(8) 2.520(2) ? . .
C(5) C(1) 2.781(2) ? . 66503
C(5) C(2) 2.464(2) ? . 66503
C(5) C(7) 2.397(2) ? . .
C(5) C(8) 2.896(2) ? . .
C(6) N(2) 3.563(2) ? . 45404
C(6) C(1) 2.408(2) ? . 66503
C(6) C(2) 2.830(2) ? . 66503
C(7) C(2) 2.434(2) ? . 66503
C(8) C(9) 2.432(2) ? . .
C(8) C(10) 2.412(2) ? . .
C(8) C(16) 2.994(2) ? . .
C(9) C(10) 2.387(2) ? . .
C(9) C(12) 2.511(2) ? . .
C(10) C(11) 3.058(2) ? . .
C(10) C(17) 2.511(2) ? . .
C(11) C(13) 2.388(2) ? . .
C(11) C(14) 2.716(2) ? . .
C(11) C(15) 2.284(2) ? . .
C(11) C(18) 3.411(2) ? . 55504
C(12) C(14) 2.368(2) ? . .
C(12) C(15) 2.692(2) ? . .
C(13) N(2) 3.533(2) ? . 55502
C(13) C(15) 2.364(2) ? . .
C(16) C(18) 2.384(2) ? . .
C(16) C(19) 2.718(2) ? . .
C(16) C(20) 2.288(2) ? . .
C(17) C(17) 3.461(2) ? . 55503
C(17) C(19) 2.372(2) ? . .
C(17) C(20) 2.695(2) ? . .
C(18) N(2) 3.564(2) ? . 45404
C(18) C(11) 3.411(2) ? . 45404
C(18) C(20) 2.364(3) ? . .
N(1) H(1) 3.4439 ? . .
N(1) H(2) 2.6045 ? . .
N(1) H(5) 2.0091 ? . .
N(1) H(6) 2.0090 ? . .
N(1) H(7) 2.0068 ? . .
N(1) H(8) 2.0068 ? . .
N(1) H(9) 2.0044 ? . .
N(1) H(10) 2.0044 ? . .
N(1) H(11) 2.7609 ? . .
N(1) H(15) 3.1042 ? . .
N(2) H(3) 2.6542 ? . 55504
N(2) H(7) 2.9821 ? . .
N(2) H(8) 2.4599 ? . .
N(2) H(9) 3.1291 ? . .
N(2) H(11) 3.2200 ? . .
N(2) H(11) 3.3428 ? . 54502
N(2) H(12) 2.9932 ? . 54502
N(2) H(13) 3.2264 ? . .
N(2) H(14) 1.9610 ? . .
N(2) H(16) 3.0062 ? . 55504
N(3) H(1) 2.5470 ? . 65503
N(3) H(4) 3.5663 ? . 54501
N(3) H(5) 2.7429 ? . .
N(3) H(6) 3.5523 ? . .
N(3) H(6) 3.0755 ? . 65503
N(3) H(8) 3.3241 ? . 65503
N(3) H(9) 3.1023 ? . .
N(3) H(10) 2.4555 ? . .
N(3) H(10) 3.5847 ? . 65503
N(3) H(15) 3.2199 ? . .
N(3) H(17) 3.2254 ? . .
N(3) H(18) 1.9594 ? . .
C(1) H(3) 3.2404 ? . 66503
C(1) H(4) 1.9864 ? . 66503
C(1) H(6) 2.5124 ? . .
C(1) H(7) 2.9558 ? . .
C(1) H(13) 3.0090 ? . 55404
C(1) H(14) 3.0389 ? . 55404
C(2) H(1) 2.0528 ? . .
C(2) H(2) 3.3029 ? . 66503
C(2) H(4) 3.2705 ? . 66503
C(2) H(5) 3.1985 ? . .
C(2) H(6) 2.5880 ? . .
C(2) H(7) 2.8396 ? . .
C(2) H(13) 2.9955 ? . 55404
C(2) H(14) 3.1311 ? . 55404
C(2) H(17) 3.5056 ? . 55504
C(3) H(1) 2.6669 ? . .
C(3) H(2) 2.6482 ? . .
C(3) H(5) 2.0468 ? . .
C(3) H(6) 2.0467 ? . .
C(3) H(7) 2.5660 ? . .
C(3) H(8) 3.5689 ? . .
C(3) H(13) 2.9771 ? . 55404
C(4) H(1) 3.2991 ? . 66503
C(4) H(2) 2.0541 ? . .
C(4) H(3) 3.2784 ? . .
C(4) H(5) 2.6870 ? . .
C(4) H(6) 3.2974 ? . .
C(4) H(7) 3.4502 ? . .
C(4) H(14) 3.2830 ? . 55502
C(4) H(17) 3.5570 ? . 55402
C(4) H(18) 3.3402 ? . 55402
C(5) H(3) 1.9914 ? . .
C(5) H(4) 3.2297 ? . .
C(5) H(5) 2.7292 ? . .
C(5) H(11) 3.3895 ? . .
C(5) H(14) 3.2999 ? . 55502
C(5) H(18) 3.0218 ? . 55402
C(6) H(1) 3.2434 ? . 66503
C(6) H(2) 1.9812 ? . .
C(6) H(4) 2.0412 ? . .
C(6) H(12) 3.1677 ? . 56503
C(6) H(14) 3.2101 ? . 55502
C(6) H(18) 3.1240 ? . 55402
C(7) H(1) 1.9820 ? . 66503
C(7) H(2) 3.2347 ? . .
C(7) H(3) 2.0458 ? . .
C(7) H(12) 3.1232 ? . 56503
C(7) H(14) 3.0822 ? . 55502
C(7) H(18) 3.4962 ? . 55402
C(8) H(1) 2.6290 ? . .
C(8) H(2) 2.5391 ? . .
C(8) H(7) 2.4844 ? . .
C(8) H(8) 2.7818 ? . .
C(8) H(9) 3.2414 ? . .
C(8) H(10) 2.5473 ? . .
C(8) H(10) 3.3363 ? . 65503
C(8) H(13) 2.8880 ? . 55404
C(9) H(1) 3.1993 ? . .
C(9) H(5) 3.2562 ? . .
C(9) H(6) 2.5929 ? . .
C(9) H(9) 2.4800 ? . .
C(9) H(10) 2.6466 ? . .
C(9) H(11) 2.6659 ? . .
C(9) H(17) 3.4795 ? . 55504
C(10) H(2) 3.3802 ? . .
C(10) H(5) 2.5359 ? . .
C(10) H(6) 2.6408 ? . .
C(10) H(6) 3.4053 ? . 65503
C(10) H(7) 3.2051 ? . .
C(10) H(8) 2.4500 ? . .
C(10) H(12) 3.5892 ? . 54502
C(10) H(13) 3.5028 ? . 54502
C(10) H(15) 2.6677 ? . .
C(11) H(7) 2.0444 ? . .
C(11) H(8) 2.0444 ? . .
C(11) H(9) 2.6736 ? . .
C(11) H(10) 3.5513 ? . .
C(11) H(11) 2.0262 ? . .
C(11) H(12) 3.2347 ? . .
C(11) H(14) 3.1204 ? . .
C(11) H(16) 2.8518 ? . 55504
C(11) H(17) 3.5961 ? . 55504
C(12) H(4) 3.5434 ? . 56503
C(12) H(7) 2.8013 ? . .
C(12) H(8) 3.2947 ? . .
C(12) H(9) 3.3747 ? . .
C(12) H(12) 2.0172 ? . .
C(12) H(13) 3.2158 ? . .
C(12) H(14) 3.5471 ? . 55502
C(12) H(16) 2.8892 ? . 55504
C(12) H(17) 3.5487 ? . 55504
C(13) H(3) 3.4408 ? . 56503
C(13) H(4) 3.0237 ? . 56503
C(13) H(9) 3.1535 ? . 55502
C(13) H(11) 2.0135 ? . .
C(13) H(13) 2.0185 ? . .
C(13) H(14) 3.1958 ? . .
C(13) H(16) 3.0266 ? . 55504
C(14) H(6) 3.4420 ? . 45504
C(14) H(9) 3.2806 ? . 55502
C(14) H(10) 3.4427 ? . 55502
C(14) H(11) 3.2141 ? . .
C(14) H(12) 2.0190 ? . .
C(14) H(14) 1.9847 ? . .
C(14) H(16) 3.1361 ? . 55504
C(14) H(17) 3.1559 ? . 55503
C(15) H(3) 3.3613 ? . 55504
C(15) H(11) 3.2600 ? . 54502
C(15) H(12) 3.2112 ? . .
C(15) H(13) 2.0111 ? . .
C(15) H(16) 3.1126 ? . 55504
C(15) H(17) 3.2688 ? . 55503
C(16) H(1) 3.3320 ? . 65503
C(16) H(2) 3.1041 ? . .
C(16) H(5) 2.5929 ? . .
C(16) H(6) 3.3990 ? . .
C(16) H(9) 2.0385 ? . .
C(16) H(10) 2.0384 ? . .
C(16) H(15) 2.0201 ? . .
C(16) H(16) 3.2290 ? . .
C(16) H(18) 3.1254 ? . .
C(17) H(2) 2.9815 ? . .
C(17) H(5) 3.4435 ? . .
C(17) H(9) 2.6799 ? . .
C(17) H(10) 3.2796 ? . .
C(17) H(15) 3.1729 ? . 55503
C(17) H(16) 2.0175 ? . .
C(17) H(17) 3.2193 ? . .
C(18) H(7) 3.3142 ? . 45404
C(18) H(9) 3.3794 ? . 55503
C(18) H(15) 2.0148 ? . .
C(18) H(15) 3.3299 ? . 55503
C(18) H(17) 2.0193 ? . .
C(18) H(18) 3.1965 ? . .
C(19) H(4) 3.5747 ? . 54501
C(19) H(7) 2.9723 ? . 45404
C(19) H(15) 3.2170 ? . .
C(19) H(16) 2.0182 ? . .
C(19) H(18) 1.9872 ? . .
C(20) H(1) 2.9946 ? . 65503
C(20) H(4) 3.2536 ? . 54501
C(20) H(16) 3.2114 ? . .
C(20) H(17) 2.0135 ? . .
H(1) N(3) 2.5470 ? . 65503
H(1) C(4) 3.2991 ? . 66503
H(1) C(6) 3.2434 ? . 66503
H(1) C(7) 1.9820 ? . 66503
H(1) C(16) 3.3320 ? . 65503
H(1) C(20) 2.9946 ? . 65503
H(2) C(2) 3.3029 ? . 66503
H(3) N(2) 2.6542 ? . 45404
H(3) C(1) 3.2404 ? . 66503
H(3) C(13) 3.4408 ? . 56503
H(3) C(15) 3.3613 ? . 45404
H(4) N(3) 3.5663 ? . 56501
H(4) C(1) 1.9864 ? . 66503
H(4) C(2) 3.2705 ? . 66503
H(4) C(12) 3.5434 ? . 56503
H(4) C(13) 3.0237 ? . 56503
H(4) C(19) 3.5747 ? . 56501
H(4) C(20) 3.2536 ? . 56501
H(6) N(3) 3.0755 ? . 65503
H(6) C(10) 3.4053 ? . 65503
H(6) C(14) 3.4420 ? . 55404
H(7) C(18) 3.3142 ? . 55504
H(7) C(19) 2.9723 ? . 55504
H(8) N(3) 3.3241 ? . 65503
H(9) C(13) 3.1535 ? . 54502
H(9) C(14) 3.2806 ? . 54502
H(9) C(18) 3.3794 ? . 55503
H(10) N(3) 3.5847 ? . 65503
H(10) C(8) 3.3363 ? . 65503
H(10) C(14) 3.4427 ? . 54502
H(11) N(2) 3.3428 ? . 55502
H(11) C(15) 3.2600 ? . 55502
H(12) N(2) 2.9932 ? . 55502
H(12) C(6) 3.1677 ? . 56503
H(12) C(7) 3.1232 ? . 56503
H(12) C(10) 3.5892 ? . 55502
H(13) C(1) 3.0090 ? . 45504
H(13) C(2) 2.9955 ? . 45504
H(13) C(3) 2.9771 ? . 45504
H(13) C(8) 2.8880 ? . 45504
H(13) C(10) 3.5028 ? . 55502
H(14) C(1) 3.0389 ? . 45504
H(14) C(2) 3.1311 ? . 45504
H(14) C(4) 3.2830 ? . 54502
H(14) C(5) 3.2999 ? . 54502
H(14) C(6) 3.2101 ? . 54502
H(14) C(7) 3.0822 ? . 54502
H(14) C(12) 3.5471 ? . 54502
H(15) C(17) 3.1729 ? . 55503
H(15) C(18) 3.3299 ? . 55503
H(16) N(2) 3.0062 ? . 45404
H(16) C(11) 2.8518 ? . 45404
H(16) C(12) 2.8892 ? . 45404
H(16) C(13) 3.0266 ? . 45404
H(16) C(14) 3.1361 ? . 45404
H(16) C(15) 3.1126 ? . 45404
H(17) C(2) 3.5056 ? . 45404
H(17) C(4) 3.5570 ? . 54402
H(17) C(9) 3.4795 ? . 45404
H(17) C(11) 3.5961 ? . 45404
H(17) C(12) 3.5487 ? . 45404
H(17) C(14) 3.1559 ? . 55503
H(17) C(15) 3.2688 ? . 55503
H(18) C(4) 3.3402 ? . 54402
H(18) C(5) 3.0218 ? . 54402
H(18) C(6) 3.1240 ? . 54402
H(18) C(7) 3.4962 ? . 54402

loop_
_geom_torsion_atom_site_label_1
_geom_torsion_atom_site_label_2
_geom_torsion_atom_site_label_3
_geom_torsion_atom_site_label_4
_geom_torsion
_geom_torsion_publ_flag
_geom_torsion_site_symmetry_1
_geom_torsion_site_symmetry_2
_geom_torsion_site_symmetry_3
_geom_torsion_site_symmetry_4
C(9) N(1) C(8) C(3) -65.6(1) ? . . . .
C(10) N(1) C(8) C(3) 172.76(8) ? . . . .
C(8) N(1) C(9) C(11) 158.59(9) ? . . . .
C(10) N(1) C(9) C(11) -79.1(1) ? . . . .
C(8) N(1) C(10) C(16) -68.1(1) ? . . . .
C(9) N(1) C(10) C(16) 168.6(1) ? . . . .
C(15) N(2) C(11) C(9) 175.7(1) ? . . . .
C(15) N(2) C(11) C(12) -1.1(2) ? . . . .
C(11) N(2) C(15) C(14) -0.7(2) ? . . . .
C(20) N(3) C(16) C(10) 179.1(1) ? . . . .
C(20) N(3) C(16) C(17) -0.8(2) ? . . . .
C(16) N(3) C(20) C(19) -1.1(2) ? . . . .
C(1) C(2) C(3) C(4) 177.8(1) ? . . . .
C(1) C(2) C(3) C(8) -4.8(2) ? . . . .
C(2) C(3) C(4) C(5) -178.6(1) ? . . . .
C(8) C(3) C(4) C(5) 3.9(2) ? . . . .
C(2) C(3) C(8) N(1) 110.9(1) ? . . . .
C(4) C(3) C(8) N(1) -71.6(1) ? . . . .
C(3) C(4) C(5) C(6) -179.0(1) ? . . . .
C(4) C(5) C(6) C(7) 0.8(2) ? . . . .
N(1) C(9) C(11) N(2) 130.3(1) ? . . . .
N(1) C(9) C(11) C(12) -52.8(2) ? . . . .
N(1) C(10) C(16) N(3) 106.8(1) ? . . . .
N(1) C(10) C(16) C(17) -73.3(2) ? . . . .
N(2) C(11) C(12) C(13) 2.2(2) ? . . . .
C(9) C(11) C(12) C(13) -174.5(1) ? . . . .
C(11) C(12) C(13) C(14) -1.4(2) ? . . . .
C(12) C(13) C(14) C(15) -0.2(2) ? . . . .
C(13) C(14) C(15) N(2) 1.4(2) ? . . . .
N(3) C(16) C(17) C(18) 2.2(2) ? . . . .
C(10) C(16) C(17) C(18) -177.8(1) ? . . . .
C(16) C(17) C(18) C(19) -1.6(2) ? . . . .
C(17) C(18) C(19) C(20) -0.2(3) ? . . . .
C(18) C(19) C(20) N(3) 1.7(3) ? . . . .
